data_9013438
loop_
_publ_author_name
'Fischer, J.'
'Kramer, V.'

_publ_section_title
;
 Crystal structure of KNaSiF_6_
;
_journal_name_full 'Materials Research Bulletin'
_journal_page_first 925
_journal_page_last 930
_journal_paper_doi 10.1016/0025-5408(91)90173-J
_journal_volume 26
_journal_year 1991
_chemical_compound_source Synthetic
_chemical_formula_sum 'F6 K Na Si'
_chemical_name_mineral Heklaite
_space_group_IT_number 62
_symmetry_space_group_name_Hall '-P 2ac 2n'
_symmetry_space_group_name_H-M 'P n m a'
_cell_angle_alpha 90
_cell_angle_beta 90
_cell_angle_gamma 90
_cell_length_a 9.3246
_cell_length_b 5.4992
_cell_length_c 9.7892
_cell_formula_units_Z 4
_cell_volume 501.969
_database_code_amcsd 0014361
_exptl_crystal_density_diffrn 2.702
_cod_original_formula_sum 'K Na Si F6'
_cod_database_code 9013438

loop_
_space_group_symop_operation_xyz
x,y,z
x,1/2-y,z
-x,1/2+y,-z
1/2-x,1/2+y,1/2+z
1/2+x,1/2-y,1/2-z
1/2+x,y,1/2-z
1/2-x,-y,1/2+z
-x,-y,-z

loop_
_atom_site_aniso_label
_atom_site_aniso_U_11
_atom_site_aniso_U_22
_atom_site_aniso_U_33
_atom_site_aniso_U_12
_atom_site_aniso_U_13
_atom_site_aniso_U_23
K 0.03160 0.02770 0.02160 0.00000 0.00280 0.00000
Na 0.03640 0.02320 0.02790 0.00000 0.00250 0.00000
Si 0.01920 0.01620 0.01910 0.00000 0.00090 0.00000
F1 0.06600 0.03500 0.05270 -0.02180 -0.02190 0.00200
F2 0.08920 0.05430 0.06580 -0.03640 -0.03810 -0.00160
F3 0.04800 0.12520 0.04260 0.00000 0.02600 0.00000
F4 0.06900 0.11620 0.03420 0.00000 0.02610 0.00000

loop_
_atom_site_label
_atom_site_fract_x
_atom_site_fract_y
_atom_site_fract_z
K 0.51360 0.25000 0.17980
Na 0.37180 0.25000 0.55960
Si 0.22900 0.25000 0.92060
F1 0.32740 0.46600 0.99410
F2 0.12540 0.03670 0.85480
F3 0.12440 0.25000 0.06010
F4 0.33130 0.25000 0.78430

loop_
_cod_related_entry_id
_cod_related_entry_database
_cod_related_entry_code
1 AMCSD 0014361
